data_2232335
loop_
_publ_author_name
'Tan, Zheng-De'
'Tan, Feng-Jiao'
'Tan, Bo'
'Yi, Zhi-Wen'

_publ_section_title
;
 <i>catena</i>-Poly[[(acetato-\k<i>O</i>)[4-(1<i>H</i>-pyrazol-3-yl)pyridine-\k<i>N</i>^1^]zinc]-\m-acetato-\k^2^<i>O</i>:<i>O</i>']
;
_journal_coeditor_code HY2465
_journal_issue 11
_journal_name_full 'Acta Crystallographica Section E'
_journal_page_first m1512
_journal_paper_doi 10.1107/S1600536811040190
_journal_volume 67
_journal_year 2011
_chemical_formula_iupac '[Zn (C2 H3 O2)2 (C8 H7 N3)]'
_chemical_formula_moiety 'C12 H13 N3 O4 Zn'
_chemical_formula_sum 'C12 H13 N3 O4 Zn'
_chemical_formula_weight 328.58
_chemical_name_systematic
;
<i>catena</i>-Poly[[(acetato-\k<i>O</i>)[4-(1<i>H</i>-pyrazol-3-
yl)pyridine-\k<i>N</i>^1^]zinc]-\m-acetato-\k^2^<i>O</i>:<i>O</i>']
;
_space_group_IT_number 14
_symmetry_cell_setting monoclinic
_symmetry_space_group_name_Hall '-P 2ybc'
_symmetry_space_group_name_H-M 'P 1 21/c 1'
_atom_sites_solution_hydrogens geom
_atom_sites_solution_primary direct
_atom_sites_solution_secondary difmap
_audit_creation_method SHELXL-97
_cell_angle_alpha 90.00
_cell_angle_beta 94.18(3)
_cell_angle_gamma 90.00
_cell_formula_units_Z 4
_cell_length_a 16.371(3)
_cell_length_b 8.8526(18)
_cell_length_c 9.5041(19)
_cell_measurement_reflns_used 11614
_cell_measurement_temperature 293(2)
_cell_measurement_theta_max 27.59
_cell_measurement_theta_min 3.15
_cell_volume 1373.7(5)
_computing_cell_refinement 'CrystalClear (Rigaku, 2005)'
_computing_data_collection 'CrystalClear (Rigaku, 2005)'
_computing_data_reduction 'CrystalClear (Rigaku, 2005)'
_computing_molecular_graphics 'ORTEPII (Johnson, 1976) and DIAMOND (Brandenburg, 1999)'
_computing_publication_material 'SHELXL97 (Sheldrick, 2008)'
_computing_structure_refinement 'SHELXL97 (Sheldrick, 2008)'
_computing_structure_solution 'SHELXS97 (Sheldrick, 2008)'
_diffrn_ambient_temperature 293(2)
_diffrn_measured_fraction_theta_full 0.999
_diffrn_measured_fraction_theta_max 0.999
_diffrn_measurement_device_type 'Rigaku SCXmini CCD'
_diffrn_measurement_method \w
_diffrn_radiation_monochromator graphite
_diffrn_radiation_source 'fine-focus sealed tube'
_diffrn_radiation_type MoK\a
_diffrn_radiation_wavelength 0.71073
_diffrn_reflns_av_R_equivalents 0.0677
_diffrn_reflns_av_sigmaI/netI 0.0490
_diffrn_reflns_limit_h_max 19
_diffrn_reflns_limit_h_min -19
_diffrn_reflns_limit_k_max 10
_diffrn_reflns_limit_k_min -10
_diffrn_reflns_limit_l_max 11
_diffrn_reflns_limit_l_min -11
_diffrn_reflns_number 11822
_diffrn_reflns_theta_full 25.19
_diffrn_reflns_theta_max 25.19
_diffrn_reflns_theta_min 3.15
_exptl_absorpt_coefficient_mu 1.803
_exptl_absorpt_correction_T_max 0.7257
_exptl_absorpt_correction_T_min 0.6322
_exptl_absorpt_correction_type multi-scan
_exptl_absorpt_process_details '(CrystalClear; Rigaku, 2005)'
_exptl_crystal_colour colourless
_exptl_crystal_density_diffrn 1.560
_exptl_crystal_density_method 'not measured'
_exptl_crystal_description block
_exptl_crystal_F_000 648
_exptl_crystal_size_max 0.28
_exptl_crystal_size_mid 0.23
_exptl_crystal_size_min 0.19
_refine_diff_density_max 0.507
_refine_diff_density_min -0.544
_refine_ls_extinction_method none
_refine_ls_goodness_of_fit_ref 1.062
_refine_ls_hydrogen_treatment constr
_refine_ls_matrix_type full
_refine_ls_number_parameters 181
_refine_ls_number_reflns 2479
_refine_ls_number_restraints 0
_refine_ls_restrained_S_all 1.062
_refine_ls_R_factor_all 0.0784
_refine_ls_R_factor_gt 0.0557
_refine_ls_shift/su_max 0.000
_refine_ls_shift/su_mean 0.000
_refine_ls_structure_factor_coef Fsqd
_refine_ls_weighting_details 'calc w=1/[\s^2^(Fo^2^)+(0.0630P)^2^+1.9274P] where P=(Fo^2^+2Fc^2^)/3'
_refine_ls_weighting_scheme calc
_refine_ls_wR_factor_gt 0.1219
_refine_ls_wR_factor_ref 0.1314
_reflns_number_gt 1957
_reflns_number_total 2479
_reflns_threshold_expression I>2\s(I)
_cod_data_source_file hy2465.cif
_cod_data_source_block I
_cod_depositor_comments
;

2020-03-09
Missing H atoms added to formula
                miguel
;
_cod_original_formula_sum 'C12 H7 N3 O4 Zn'
_cod_original_formula_weight 322.58
_cod_original_formula_moiety 'C12 H7 N3 O4 Zn'
_cod_original_sg_symbol_H-M 'P 21/c'
_cod_database_code 2232335
_cod_database_fobs_code 2232335

loop_
_symmetry_equiv_pos_as_xyz
'x, y, z'
'-x, y+1/2, -z+1/2'
'-x, -y, -z'
'x, -y-1/2, z-1/2'

loop_
_atom_site_type_symbol
_atom_site_label
_atom_site_fract_x
_atom_site_fract_y
_atom_site_fract_z
_atom_site_U_iso_or_equiv
_atom_site_adp_type
_atom_site_calc_flag
_atom_site_refinement_flags
_atom_site_occupancy
_atom_site_symmetry_multiplicity
Zn Zn1 0.34131(3) 0.68665(6) 1.02084(6) 0.0343(2) Uani d . 1 1
N N1 0.2233(2) 0.7526(5) 0.9820(4) 0.0348(9) Uani d . 1 1
C C3 0.0573(3) 0.8142(5) 0.9123(5) 0.0325(11) Uani d . 1 1
C C4 0.0820(3) 0.6924(5) 0.9969(5) 0.0362(11) Uani d . 1 1
H H4 0.0430 0.6294 1.0325 0.043 Uiso calc R 1 1
C C5 0.1635(3) 0.6647(6) 1.0280(5) 0.0372(12) Uani d . 1 1
H H5 0.1784 0.5813 1.0836 0.045 Uiso calc R 1 1
C C1 0.1992(3) 0.8734(6) 0.9045(5) 0.0403(12) Uani d . 1 1
H H1 0.2393 0.9371 0.8736 0.048 Uiso calc R 1 1
C C2 0.1192(3) 0.9082(5) 0.8682(5) 0.0365(12) Uani d . 1 1
H H2 0.1059 0.9938 0.8146 0.044 Uiso calc R 1 1
N N3 -0.1561(3) 0.7919(5) 0.8372(5) 0.0491(12) Uani d . 1 1
H H3 -0.2025 0.7466 0.8393 0.059 Uiso calc R 1 1
C C6 -0.0297(3) 0.8401(5) 0.8676(5) 0.0331(11) Uani d . 1 1
N N2 -0.0849(3) 0.7342(5) 0.8937(5) 0.0454(11) Uani d . 1 1
C C7 -0.0660(3) 0.9619(6) 0.7937(5) 0.0438(13) Uani d . 1 1
H H7 -0.0402 1.0480 0.7624 0.053 Uiso calc R 1 1
C C8 -0.1469(3) 0.9277(7) 0.7774(6) 0.0495(14) Uani d . 1 1
H H8 -0.1880 0.9870 0.7333 0.059 Uiso calc R 1 1
O O3 0.4195(2) 0.8246(4) 0.9418(3) 0.0453(9) Uani d . 1 1
O O1 0.3590(2) 0.4837(4) 0.9518(4) 0.0500(10) Uani d . 1 1
O O2 0.2878(2) 0.3956(4) 1.1226(4) 0.0501(10) Uani d . 1 1
C C9 0.3292(3) 0.3761(6) 1.0208(6) 0.0405(12) Uani d . 1 1
C C10 0.3494(5) 0.2163(7) 0.9709(8) 0.072(2) Uani d . 1 1
C C11 0.4183(3) 0.8446(5) 0.8100(5) 0.0334(11) Uani d . 1 1
C C12 0.4840(3) 0.9438(7) 0.7551(6) 0.0578(17) Uani d . 1 1
O O4 0.3643(2) 0.7841(4) 0.7269(3) 0.0373(8) Uani d . 1 1

loop_
_atom_site_aniso_label
_atom_site_aniso_U_11
_atom_site_aniso_U_22
_atom_site_aniso_U_33
_atom_site_aniso_U_12
_atom_site_aniso_U_13
_atom_site_aniso_U_23
Zn1 0.0330(3) 0.0415(4) 0.0283(3) -0.0030(3) 0.0026(2) -0.0012(3)
N1 0.035(2) 0.039(2) 0.030(2) -0.004(2) 0.0011(18) -0.0030(19)
C3 0.034(3) 0.034(3) 0.030(3) 0.003(2) 0.005(2) -0.005(2)
C4 0.039(3) 0.034(3) 0.036(3) -0.004(2) 0.007(2) 0.008(2)
C5 0.040(3) 0.041(3) 0.030(3) 0.003(2) 0.003(2) 0.006(2)
C1 0.040(3) 0.041(3) 0.040(3) -0.010(2) 0.004(2) 0.003(2)
C2 0.042(3) 0.032(3) 0.036(3) 0.001(2) 0.005(2) 0.007(2)
N3 0.032(2) 0.053(3) 0.061(3) -0.001(2) -0.002(2) 0.007(2)
C6 0.037(3) 0.031(3) 0.031(3) 0.000(2) 0.004(2) 0.000(2)
N2 0.034(3) 0.039(3) 0.063(3) -0.004(2) 0.003(2) 0.008(2)
C7 0.045(3) 0.043(3) 0.043(3) -0.002(3) 0.000(2) 0.010(3)
C8 0.042(3) 0.054(4) 0.052(3) 0.009(3) -0.001(3) 0.010(3)
O3 0.048(2) 0.061(2) 0.0267(19) -0.0171(18) 0.0011(15) 0.0038(17)
O1 0.068(3) 0.038(2) 0.046(2) -0.0065(19) 0.0162(19) -0.0039(17)
O2 0.044(2) 0.046(2) 0.062(3) -0.0055(18) 0.0122(19) 0.0023(19)
C9 0.036(3) 0.042(3) 0.042(3) -0.004(2) -0.008(2) -0.001(3)
C10 0.094(5) 0.037(4) 0.086(5) 0.005(3) 0.006(4) -0.013(3)
C11 0.036(3) 0.035(3) 0.030(3) 0.002(2) 0.004(2) 0.001(2)
C12 0.047(3) 0.075(4) 0.052(4) -0.023(3) 0.005(3) 0.015(3)
O4 0.042(2) 0.044(2) 0.0258(17) -0.0044(16) 0.0040(15) -0.0009(15)

loop_
_atom_type_symbol
_atom_type_description
_atom_type_scat_dispersion_real
_atom_type_scat_dispersion_imag
_atom_type_scat_source
C C 0.0033 0.0016 'International Tables Vol C Tables 4.2.6.8 and 6.1.1.4'
H H 0.0000 0.0000 'International Tables Vol C Tables 4.2.6.8 and 6.1.1.4'
N N 0.0061 0.0033 'International Tables Vol C Tables 4.2.6.8 and 6.1.1.4'
O O 0.0106 0.0060 'International Tables Vol C Tables 4.2.6.8 and 6.1.1.4'
Zn Zn 0.2839 1.4301 'International Tables Vol C Tables 4.2.6.8 and 6.1.1.4'

loop_
_geom_angle_atom_site_label_1
_geom_angle_atom_site_label_2
_geom_angle_atom_site_label_3
_geom_angle_site_symmetry_1
_geom_angle_site_symmetry_3
_geom_angle
O1 Zn1 O3 . . 109.25(16)
O1 Zn1 O4 . 4_576 115.59(15)
O3 Zn1 O4 . 4_576 102.40(14)
O1 Zn1 N1 . . 111.65(17)
O3 Zn1 N1 . . 113.05(16)
O4 Zn1 N1 4_576 . 104.60(15)
C1 N1 C5 . . 116.5(4)
C1 N1 Zn1 . . 124.6(3)
C5 N1 Zn1 . . 118.7(3)
C4 C3 C2 . . 116.7(4)
C4 C3 C6 . . 121.4(4)
C2 C3 C6 . . 121.8(4)
C5 C4 C3 . . 120.2(4)
C5 C4 H4 . . 119.9
C3 C4 H4 . . 119.9
N1 C5 C4 . . 123.1(5)
N1 C5 H5 . . 118.4
C4 C5 H5 . . 118.4
N1 C1 C2 . . 123.9(5)
N1 C1 H1 . . 118.1
C2 C1 H1 . . 118.1
C1 C2 C3 . . 119.5(5)
C1 C2 H2 . . 120.2
C3 C2 H2 . . 120.2
C8 N3 N2 . . 112.7(4)
C8 N3 H3 . . 123.6
N2 N3 H3 . . 123.6
N2 C6 C7 . . 111.5(4)
N2 C6 C3 . . 119.3(4)
C7 C6 C3 . . 129.2(4)
C6 N2 N3 . . 103.7(4)
C8 C7 C6 . . 105.1(5)
C8 C7 H7 . . 127.4
C6 C7 H7 . . 127.4
N3 C8 C7 . . 106.9(5)
N3 C8 H8 . . 126.5
C7 C8 H8 . . 126.5
C11 O3 Zn1 . . 120.3(3)
C9 O1 Zn1 . . 116.5(3)
O2 C9 O1 . . 123.5(5)
O2 C9 C10 . . 121.0(5)
O1 C9 C10 . . 115.5(5)
O4 C11 O3 . . 121.4(4)
O4 C11 C12 . . 121.0(4)
O3 C11 C12 . . 117.6(4)
C11 O4 Zn1 . 4_575 129.6(3)

loop_
_geom_bond_atom_site_label_1
_geom_bond_atom_site_label_2
_geom_bond_site_symmetry_2
_geom_bond_distance
_geom_bond_publ_flag
Zn1 N1 . 2.026(4) y
Zn1 O1 . 1.942(4) y
Zn1 O3 . 1.958(3) y
Zn1 O4 4_576 1.984(3) y
N1 C1 . 1.341(6) ?
N1 C5 . 1.348(6) ?
C3 C4 . 1.387(6) ?
C3 C2 . 1.398(7) ?
C3 C6 . 1.475(7) ?
C4 C5 . 1.368(7) ?
C4 H4 . 0.9300 ?
C5 H5 . 0.9300 ?
C1 C2 . 1.365(7) ?
C1 H1 . 0.9300 ?
C2 H2 . 0.9300 ?
N3 C8 . 1.344(7) ?
N3 N2 . 1.348(6) ?
N3 H3 . 0.8600 ?
C6 N2 . 1.338(6) ?
C6 C7 . 1.395(7) ?
C7 C8 . 1.356(7) ?
C7 H7 . 0.9300 ?
C8 H8 . 0.9300 ?
O3 C11 . 1.264(6) ?
O1 C9 . 1.274(6) ?
O2 C9 . 1.233(6) ?
C9 C10 . 1.536(8) ?
C11 O4 . 1.261(5) ?
C11 C12 . 1.510(7) ?

loop_
_geom_hbond_atom_site_label_D
_geom_hbond_atom_site_label_H
_geom_hbond_atom_site_label_A
_geom_hbond_site_symmetry_A
_geom_hbond_distance_DH
_geom_hbond_distance_HA
_geom_hbond_distance_DA
_geom_hbond_angle_DHA
N3 H3 O2 3_567 0.86 1.93 2.769(6) 163
